data_7158729
loop_
_publ_author_name
'Wu, Zhiping'
'Xu, Wan'
'Li, Chunli'
'Ma, Zhiying'
'Wang, Guangxia'
'Wang, Hua'

_publ_section_title
;
 Synthesis and Crystal Structures of Unsymmetrical Wave-shaped
 Heptathienoacenes
;
_journal_name_full 'Organic &amp; Biomolecular Chemistry'
_journal_paper_doi 10.1039/D2OB00800A
_journal_year 2022
_chemical_formula_moiety 'C19 H12 S7 Si'
_chemical_formula_sum 'C19 H12 S7 Si'
_chemical_formula_weight 492.80
_space_group_crystal_system orthorhombic
_space_group_IT_number 46
_space_group_name_Hall 'I 2 -2a'
_space_group_name_H-M_alt 'I m a 2'
_atom_sites_solution_hydrogens geom
_atom_sites_solution_primary dual
_audit_creation_date 2019-06-05
_audit_creation_method
;
Olex2 1.2
(compiled 2018.05.29 svn.r3508 for OlexSys, GUI svn.r5506)
;
_audit_update_record
;
2022-03-14 deposited with the CCDC.	2022-06-08 downloaded from the CCDC.
;
_cell_angle_alpha 90
_cell_angle_beta 90
_cell_angle_gamma 90
_cell_formula_units_Z 4
_cell_length_a 7.0326(3)
_cell_length_b 30.5918(13)
_cell_length_c 10.3680(4)
_cell_measurement_reflns_used 5398
_cell_measurement_temperature 150(2)
_cell_measurement_theta_max 28.273
_cell_measurement_theta_min 3.501
_cell_volume 2230.57(16)
_computing_cell_refinement 'SAINT V8.38A (?, 2016)'
_computing_data_reduction 'SAINT V8.38A (?, 2016)'
_computing_molecular_graphics 'Olex2 (Dolomanov et al., 2009)'
_computing_publication_material 'Olex2 (Dolomanov et al., 2009)'
_computing_structure_refinement 'ShelXL (Sheldrick, 2015)'
_computing_structure_solution 'ShelXT (Sheldrick, 2015)'
_diffrn_ambient_temperature 149.99
_diffrn_measured_fraction_theta_full 0.988
_diffrn_measured_fraction_theta_max 0.988
_diffrn_measurement_device_type 'CCD area detector'
_diffrn_measurement_method 'phi and omega scans'
_diffrn_radiation_monochromator graphite
_diffrn_radiation_type MoK\a
_diffrn_radiation_wavelength 0.71073
_diffrn_reflns_av_R_equivalents 0.0319
_diffrn_reflns_av_unetI/netI 0.0372
_diffrn_reflns_Laue_measured_fraction_full 0.988
_diffrn_reflns_Laue_measured_fraction_max 0.988
_diffrn_reflns_limit_h_max 4
_diffrn_reflns_limit_h_min -8
_diffrn_reflns_limit_k_max 38
_diffrn_reflns_limit_k_min -31
_diffrn_reflns_limit_l_max 12
_diffrn_reflns_limit_l_min -12
_diffrn_reflns_number 5150
_diffrn_reflns_point_group_measured_fraction_full 0.923
_diffrn_reflns_point_group_measured_fraction_max 0.921
_diffrn_reflns_theta_full 25.242
_diffrn_reflns_theta_max 26.338
_diffrn_reflns_theta_min 2.663
_exptl_absorpt_coefficient_mu 0.764
_exptl_absorpt_correction_T_max 0.7457
_exptl_absorpt_correction_T_min 0.5080
_exptl_absorpt_correction_type multi-scan
_exptl_absorpt_process_details
;
SADABS-2016/2 (Bruker,2016/2) was used for absorption correction.
wR2(int) was 0.1644 before and 0.0683 after correction.
The Ratio of minimum to maximum transmission is 0.6812.
The \l/2 correction factor is Not present.
;
_exptl_crystal_colour yellow
_exptl_crystal_colour_primary yellow
_exptl_crystal_density_diffrn 1.467
_exptl_crystal_description block
_exptl_crystal_F_000 1008
_exptl_crystal_size_max 0.19
_exptl_crystal_size_mid 0.12
_exptl_crystal_size_min 0.09
_refine_diff_density_max 0.398
_refine_diff_density_min -0.292
_refine_diff_density_rms 0.056
_refine_ls_abs_structure_details
;
 Flack x determined using 962 quotients [(I+)-(I-)]/[(I+)+(I-)]
 (Parsons, Flack and Wagner, Acta Cryst. B69 (2013) 249-259).
;
_refine_ls_abs_structure_Flack 0.07(4)
_refine_ls_extinction_method none
_refine_ls_goodness_of_fit_ref 1.016
_refine_ls_hydrogen_treatment constr
_refine_ls_matrix_type full
_refine_ls_number_parameters 162
_refine_ls_number_reflns 2278
_refine_ls_number_restraints 7
_refine_ls_restrained_S_all 1.014
_refine_ls_R_factor_all 0.0237
_refine_ls_R_factor_gt 0.0235
_refine_ls_shift/su_max 0.021
_refine_ls_shift/su_mean 0.002
_refine_ls_structure_factor_coef Fsqd
_refine_ls_weighting_details 'w=1/[\s^2^(Fo^2^)+(0.0399P)^2^+0.3589P] where P=(Fo^2^+2Fc^2^)/3'
_refine_ls_weighting_scheme calc
_refine_ls_wR_factor_gt 0.0618
_refine_ls_wR_factor_ref 0.0620
_reflns_Friedel_coverage 0.763
_reflns_Friedel_fraction_full 0.851
_reflns_Friedel_fraction_max 0.846
_reflns_number_gt 2257
_reflns_number_total 2278
_reflns_threshold_expression 'I > 2\s(I)'
_cod_data_source_file d2ob00800a2.cif
_cod_data_source_block a_CCDC2
_cod_database_code 7158729
_shelx_shelxl_version_number 2014/7
_shelx_space_group_comment
;
The symmetry employed for this shelxl refinement is uniquely defined
by the following loop, which should always be used as a source of
symmetry information in preference to the above space-group names.
They are only intended as comments.
;
_shelx_estimated_absorpt_t_max 0.934
_shelx_estimated_absorpt_t_min 0.868
_olex2_refinement_description
;
1. Fixed Uiso
 At 1.2 times of:
  All C(H) groups
 At 1.5 times of:
  All C(H,H,H) groups
2. Uiso/Uaniso restraints and constraints
Uanis(S4) \\sim Ueq: with sigma of 0.008 and sigma for terminal atoms of 0.08
3. Others
 Fixed Sof: H18A(0.5) H18B(0.5) H18C(0.5)
4.a Aromatic/amide H refined with riding coordinates:
 C1(H1), C4(H4), C15(H15)
4.b Idealised Me refined as rotating group:
 C17(H17A,H17B,H17C), C18(H18A,H18B,H18C)
;
_olex2_submission_special_instructions 'No special instructions were received'

loop_
_space_group_symop_operation_xyz
'x, y, z'
'-x, -y, z'
'x+1/2, -y, z'
'-x+1/2, y, z'
'x+1/2, y+1/2, z+1/2'
'-x+1/2, -y+1/2, z+1/2'
'x+1, -y+1/2, z+1/2'
'-x+1, y+1/2, z+1/2'

loop_
_atom_site_label
_atom_site_type_symbol
_atom_site_fract_x
_atom_site_fract_y
_atom_site_fract_z
_atom_site_U_iso_or_equiv
_atom_site_adp_type
_atom_site_occupancy
_atom_site_site_symmetry_order
_atom_site_calc_flag
_atom_site_refinement_flags_posn
_atom_site_refinement_flags_adp
_atom_site_refinement_flags_occupancy
_atom_site_disorder_assembly
_atom_site_disorder_group
C1 C 0.7500 0.72478(12) 0.4367(5) 0.0259(9) Uani 1 2 d S T P . .
H1 H 0.7500 0.7544 0.4637 0.031 Uiso 1 2 calc RS T P . .
C2 C 0.7500 0.69020(12) 0.5170(4) 0.0215(9) Uani 1 2 d S T P . .
C3 C 0.7500 0.64863(12) 0.4498(4) 0.0198(9) Uani 1 2 d S T P . .
C4 C 0.7500 0.65344(11) 0.3203(5) 0.0212(8) Uani 1 2 d S T P . .
H4 H 0.7500 0.6300 0.2602 0.025 Uiso 1 2 calc RS T P . .
C5 C 0.7500 0.62764(10) 0.6670(4) 0.0187(9) Uani 1 2 d S T P . .
C6 C 0.7500 0.61318(11) 0.5403(4) 0.0155(7) Uani 1 2 d S T P . .
C7 C 0.7500 0.56652(11) 0.5374(4) 0.0158(8) Uani 1 2 d S T P . .
C8 C 0.7500 0.54747(11) 0.6582(4) 0.0172(8) Uani 1 2 d S T P . .
C9 C 0.7500 0.50117(11) 0.6501(4) 0.0154(7) Uani 1 2 d S T P . .
C10 C 0.7500 0.48653(11) 0.5249(4) 0.0157(7) Uani 1 2 d S T P . .
C11 C 0.7500 0.43984(12) 0.5145(4) 0.0161(8) Uani 1 2 d S T P . .
C12 C 0.7500 0.42100(12) 0.6354(4) 0.0174(7) Uani 1 2 d S T P . .
C13 C 0.7500 0.40738(11) 0.4165(4) 0.0167(7) Uani 1 2 d S T P . .
C14 C 0.7500 0.36502(11) 0.4644(4) 0.0158(7) Uani 1 2 d S T P . .
C15 C 0.7500 0.33263(11) 0.3657(4) 0.0195(8) Uani 1 2 d S T P . .
H15 H 0.7500 0.3021 0.3822 0.023 Uiso 1 2 calc RS T P . .
C16 C 0.7500 0.35024(11) 0.2450(4) 0.0191(8) Uani 1 2 d S T P . .
C17 C 0.5389(5) 0.33817(10) -0.0082(3) 0.0377(7) Uani 1 1 d . . . . .
H17A H 0.5439 0.3697 -0.0237 0.057 Uiso 1 1 calc GR . . . .
H17B H 0.4231 0.3310 0.0400 0.057 Uiso 1 1 calc GR . . . .
H17C H 0.5379 0.3227 -0.0909 0.057 Uiso 1 1 calc GR . . . .
C18 C 0.7500 0.26122(14) 0.1193(5) 0.0388(12) Uani 1 2 d S T P . .
H18A H 0.8000 0.2456 0.0440 0.058 Uiso 0.5 1 calc GR . . A -1
H18B H 0.6198 0.2514 0.1367 0.058 Uiso 0.5 1 calc GR . . A -1
H18C H 0.8302 0.2551 0.1944 0.058 Uiso 0.5 1 calc GR . . A -1
S1 S 0.7500 0.70800(3) 0.27897(12) 0.0275(2) Uani 1 2 d S T P . .
S2 S 0.7500 0.68419(3) 0.68569(11) 0.0227(2) Uani 1 2 d S T P . .
S3 S 0.7500 0.58622(3) 0.78057(10) 0.0190(2) Uani 1 2 d S T P . .
S4 S 0.7500 0.52856(3) 0.41289(10) 0.0166(2) Uani 1 2 d S TU P . .
S5 S 0.7500 0.45825(3) 0.76188(10) 0.0180(2) Uani 1 2 d S T P . .
S6 S 0.7500 0.36412(3) 0.63294(10) 0.0184(2) Uani 1 2 d S T P . .
S7 S 0.7500 0.40715(3) 0.25115(10) 0.0244(2) Uani 1 2 d S T P . .
Si1 Si 0.7500 0.32124(4) 0.08642(12) 0.0224(3) Uani 1 2 d S T P . .

loop_
_atom_site_aniso_label
_atom_site_aniso_U_11
_atom_site_aniso_U_22
_atom_site_aniso_U_33
_atom_site_aniso_U_23
_atom_site_aniso_U_13
_atom_site_aniso_U_12
C1 0.033(2) 0.0178(17) 0.027(2) -0.0022(16) 0.000 0.000
C2 0.0224(19) 0.0213(18) 0.021(3) -0.0026(15) 0.000 0.000
C3 0.0180(19) 0.0149(16) 0.027(2) -0.0015(17) 0.000 0.000
C4 0.0209(19) 0.0153(17) 0.027(2) -0.0029(16) 0.000 0.000
C5 0.0154(17) 0.0136(16) 0.027(2) -0.0049(15) 0.000 0.000
C6 0.0113(16) 0.0164(17) 0.019(2) -0.0022(15) 0.000 0.000
C7 0.0146(16) 0.0146(16) 0.018(2) -0.0052(16) 0.000 0.000
C8 0.0134(17) 0.0172(17) 0.021(2) -0.0042(14) 0.000 0.000
C9 0.0101(15) 0.0177(16) 0.0183(19) 0.0002(14) 0.000 0.000
C10 0.0145(17) 0.0135(16) 0.019(2) 0.0000(15) 0.000 0.000
C11 0.0134(16) 0.0160(17) 0.019(2) -0.0040(15) 0.000 0.000
C12 0.0133(16) 0.0167(15) 0.022(2) -0.0002(15) 0.000 0.000
C13 0.0157(17) 0.0145(16) 0.020(2) -0.0012(15) 0.000 0.000
C14 0.0169(17) 0.0163(17) 0.0143(18) 0.0022(14) 0.000 0.000
C15 0.0216(19) 0.0117(16) 0.025(2) 0.0010(14) 0.000 0.000
C16 0.0234(17) 0.0135(15) 0.020(2) -0.0028(14) 0.000 0.000
C17 0.0357(18) 0.0502(18) 0.0272(16) -0.0018(12) -0.0051(14) -0.0038(14)
C18 0.061(3) 0.025(2) 0.030(3) -0.013(2) 0.000 0.000
S1 0.0365(6) 0.0189(4) 0.0271(6) 0.0043(4) 0.000 0.000
S2 0.0301(5) 0.0136(4) 0.0243(5) -0.0046(4) 0.000 0.000
S3 0.0234(5) 0.0158(4) 0.0177(5) -0.0030(3) 0.000 0.000
S4 0.0206(5) 0.0128(4) 0.0162(5) -0.0007(3) 0.000 0.000
S5 0.0213(4) 0.0166(4) 0.0160(5) -0.0003(3) 0.000 0.000
S6 0.0223(4) 0.0144(4) 0.0185(5) 0.0015(4) 0.000 0.000
S7 0.0400(6) 0.0151(4) 0.0179(5) -0.0005(3) 0.000 0.000
Si1 0.0262(5) 0.0214(5) 0.0195(6) -0.0035(4) 0.000 0.000

loop_
_atom_type_symbol
_atom_type_description
_atom_type_scat_dispersion_real
_atom_type_scat_dispersion_imag
_atom_type_scat_source
C C 0.0033 0.0016 'International Tables Vol C Tables 4.2.6.8 and 6.1.1.4'
H H 0.0000 0.0000 'International Tables Vol C Tables 4.2.6.8 and 6.1.1.4'
S S 0.1246 0.1234 'International Tables Vol C Tables 4.2.6.8 and 6.1.1.4'
Si Si 0.0817 0.0704 'International Tables Vol C Tables 4.2.6.8 and 6.1.1.4'

loop_
_geom_angle_atom_site_label_1
_geom_angle_atom_site_label_2
_geom_angle_atom_site_label_3
_geom_angle
_geom_angle_site_symmetry_1
_geom_angle_site_symmetry_3
_geom_angle_publ_flag
C2 C1 H1 124.6 . . ?
C2 C1 S1 110.8(3) . . ?
S1 C1 H1 124.6 . . ?
C1 C2 C3 113.0(4) . . ?
C1 C2 S2 134.3(3) . . ?
C3 C2 S2 112.7(3) . . ?
C4 C3 C2 112.5(4) . . ?
C4 C3 C6 137.1(4) . . ?
C6 C3 C2 110.4(4) . . ?
C3 C4 H4 124.7 . . ?
C3 C4 S1 110.6(3) . . ?
S1 C4 H4 124.7 . . ?
C6 C5 S2 115.0(3) . . ?
C6 C5 S3 114.3(2) . . ?
S3 C5 S2 130.7(3) . . ?
C5 C6 C3 112.2(3) . . ?
C5 C6 C7 109.8(4) . . ?
C7 C6 C3 138.0(4) . . ?
C6 C7 S4 133.2(3) . . ?
C8 C7 C6 113.8(3) . . ?
C8 C7 S4 113.1(3) . . ?
C7 C8 C9 111.6(3) . . ?
C7 C8 S3 112.0(3) . . ?
C9 C8 S3 136.4(3) . . ?
C8 C9 S5 135.2(3) . . ?
C10 C9 C8 112.4(4) . . ?
C10 C9 S5 112.4(3) . . ?
C9 C10 C11 113.3(3) . . ?
C9 C10 S4 113.0(3) . . ?
C11 C10 S4 133.6(3) . . ?
C12 C11 C10 110.4(3) . . ?
C12 C11 C13 111.0(3) . . ?
C13 C11 C10 138.7(4) . . ?
C11 C12 S5 114.3(3) . . ?
C11 C12 S6 113.8(3) . . ?
S5 C12 S6 131.8(3) . . ?
C11 C13 S7 135.9(3) . . ?
C14 C13 C11 113.4(4) . . ?
C14 C13 S7 110.7(3) . . ?
C13 C14 C15 113.1(4) . . ?
C13 C14 S6 111.9(3) . . ?
C15 C14 S6 135.0(3) . . ?
C14 C15 H15 123.7 . . ?
C16 C15 C14 112.7(3) . . ?
C16 C15 H15 123.7 . . ?
C15 C16 S7 111.2(3) . . ?
C15 C16 Si1 128.4(3) . . ?
S7 C16 Si1 120.5(2) . . ?
H17A C17 H17B 109.5 . . ?
H17A C17 H17C 109.5 . . ?
H17B C17 H17C 109.5 . . ?
Si1 C17 H17A 109.5 . . ?
Si1 C17 H17B 109.5 . . ?
Si1 C17 H17C 109.5 . . ?
H18A C18 H18B 109.5 . . ?
H18A C18 H18C 109.5 . . ?
H18B C18 H18C 109.5 . . ?
Si1 C18 H18A 109.5 . . ?
Si1 C18 H18B 109.5 . . ?
Si1 C18 H18C 109.5 . . ?
C1 S1 C4 93.0(2) . . ?
C5 S2 C2 89.6(2) . . ?
C5 S3 C8 90.15(19) . . ?
C10 S4 C7 89.89(19) . . ?
C12 S5 C9 89.56(19) . . ?
C12 S6 C14 89.94(19) . . ?
C13 S7 C16 92.34(19) . . ?
C17 Si1 C16 109.46(13) . . ?
C17 Si1 C16 109.45(13) 4_655 . ?
C17 Si1 C17 106.5(2) 4_655 . ?
C17 Si1 C18 111.79(12) . . ?
C17 Si1 C18 111.79(12) 4_655 . ?
C18 Si1 C16 107.8(2) . . ?

loop_
_geom_bond_atom_site_label_1
_geom_bond_atom_site_label_2
_geom_bond_distance
_geom_bond_site_symmetry_2
_geom_bond_publ_flag
C1 H1 0.9500 . ?
C1 C2 1.347(6) . ?
C1 S1 1.713(5) . ?
C2 C3 1.450(5) . ?
C2 S2 1.758(5) . ?
C3 C4 1.352(7) . ?
C3 C6 1.434(6) . ?
C4 H4 0.9500 . ?
C4 S1 1.723(4) . ?
C5 C6 1.386(6) . ?
C5 S2 1.741(3) . ?
C5 S3 1.730(4) . ?
C6 C7 1.428(5) . ?
C7 C8 1.381(6) . ?
C7 S4 1.737(4) . ?
C8 C9 1.419(5) . ?
C8 S3 1.736(4) . ?
C9 C10 1.374(6) . ?
C9 S5 1.751(4) . ?
C10 C11 1.432(4) . ?
C10 S4 1.732(4) . ?
C11 C12 1.380(6) . ?
C11 C13 1.420(5) . ?
C12 S5 1.737(4) . ?
C12 S6 1.740(4) . ?
C13 C14 1.388(5) . ?
C13 S7 1.715(5) . ?
C14 C15 1.425(6) . ?
C14 S6 1.747(4) . ?
C15 H15 0.9500 . ?
C15 C16 1.362(6) . ?
C16 S7 1.742(3) . ?
C16 Si1 1.868(4) . ?
C17 H17A 0.9800 . ?
C17 H17B 0.9800 . ?
C17 H17C 0.9800 . ?
C17 Si1 1.853(3) . ?
C18 H18A 0.9800 . ?
C18 H18B 0.9800 . ?
C18 H18C 0.9800 . ?
C18 Si1 1.868(5) . ?
Si1 C17 1.853(4) 4_655 ?

loop_
_geom_torsion_atom_site_label_1
_geom_torsion_atom_site_label_2
_geom_torsion_atom_site_label_3
_geom_torsion_atom_site_label_4
_geom_torsion
_geom_torsion_site_symmetry_1
_geom_torsion_site_symmetry_2
_geom_torsion_site_symmetry_3
_geom_torsion_site_symmetry_4
_geom_torsion_publ_flag
C1 C2 C3 C4 0.000(3) . . . . ?
C1 C2 C3 C6 180.000(2) . . . . ?
C1 C2 S2 C5 180.000(3) . . . . ?
C2 C1 S1 C4 0.000(2) . . . . ?
C2 C3 C4 S1 0.000(2) . . . . ?
C2 C3 C6 C5 0.000(3) . . . . ?
C2 C3 C6 C7 180.000(3) . . . . ?
C3 C2 S2 C5 0.000(2) . . . . ?
C3 C4 S1 C1 0.000(2) . . . . ?
C3 C6 C7 C8 180.000(3) . . . . ?
C3 C6 C7 S4 0.000(4) . . . . ?
C4 C3 C6 C5 180.000(3) . . . . ?
C4 C3 C6 C7 0.000(4) . . . . ?
C5 C6 C7 C8 0.000(3) . . . . ?
C5 C6 C7 S4 180.000(2) . . . . ?
C6 C3 C4 S1 180.000(3) . . . . ?
C6 C5 S2 C2 0.000(2) . . . . ?
C6 C5 S3 C8 0.000(2) . . . . ?
C6 C7 C8 C9 180.000(2) . . . . ?
C6 C7 C8 S3 0.000(2) . . . . ?
C6 C7 S4 C10 180.000(2) . . . . ?
C7 C8 C9 C10 0.000(2) . . . . ?
C7 C8 C9 S5 180.000(2) . . . . ?
C7 C8 S3 C5 0.000(2) . . . . ?
C8 C7 S4 C10 0.000(2) . . . . ?
C8 C9 C10 C11 180.000(2) . . . . ?
C8 C9 C10 S4 0.000(2) . . . . ?
C8 C9 S5 C12 180.000(2) . . . . ?
C9 C8 S3 C5 180.000(2) . . . . ?
C9 C10 C11 C12 0.000(2) . . . . ?
C9 C10 C11 C13 180.000(2) . . . . ?
C9 C10 S4 C7 0.000(2) . . . . ?
C10 C9 S5 C12 0.000(2) . . . . ?
C10 C11 C12 S5 0.000(1) . . . . ?
C10 C11 C12 S6 180.000(1) . . . . ?
C10 C11 C13 C14 180.000(2) . . . . ?
C10 C11 C13 S7 0.000(3) . . . . ?
C11 C10 S4 C7 180.000(2) . . . . ?
C11 C12 S5 C9 0.000(2) . . . . ?
C11 C12 S6 C14 0.000(2) . . . . ?
C11 C13 C14 C15 180.000(2) . . . . ?
C11 C13 C14 S6 0.000(1) . . . . ?
C11 C13 S7 C16 180.000(2) . . . . ?
C12 C11 C13 C14 0.000(2) . . . . ?
C12 C11 C13 S7 180.000(2) . . . . ?
C13 C11 C12 S5 180.000(1) . . . . ?
C13 C11 C12 S6 0.000(2) . . . . ?
C13 C14 C15 C16 0.000(2) . . . . ?
C13 C14 S6 C12 0.000(2) . . . . ?
C14 C13 S7 C16 0.000(1) . . . . ?
C14 C15 C16 S7 0.000(1) . . . . ?
C14 C15 C16 Si1 180.000(1) . . . . ?
C15 C14 S6 C12 180.000(1) . . . . ?
C15 C16 S7 C13 0.000(1) . . . . ?
C15 C16 Si1 C17 -121.82(12) . . . 4_655 ?
C15 C16 Si1 C17 121.82(12) . . . . ?
C15 C16 Si1 C18 0.000(1) . . . . ?
S1 C1 C2 C3 0.000(3) . . . . ?
S1 C1 C2 S2 180.000(2) . . . . ?
S2 C2 C3 C4 180.000(2) . . . . ?
S2 C2 C3 C6 0.000(3) . . . . ?
S2 C5 C6 C3 0.000(3) . . . . ?
S2 C5 C6 C7 180.000(2) . . . . ?
S2 C5 S3 C8 180.000(2) . . . . ?
S3 C5 C6 C3 180.000(2) . . . . ?
S3 C5 C6 C7 0.000(2) . . . . ?
S3 C5 S2 C2 180.000(2) . . . . ?
S3 C8 C9 C10 180.000(2) . . . . ?
S3 C8 C9 S5 0.000(3) . . . . ?
S4 C7 C8 C9 0.000(2) . . . . ?
S4 C7 C8 S3 180.000(1) . . . . ?
S4 C10 C11 C12 180.000(2) . . . . ?
S4 C10 C11 C13 0.000(3) . . . . ?
S5 C9 C10 C11 0.000(2) . . . . ?
S5 C9 C10 S4 180.000(1) . . . . ?
S5 C12 S6 C14 180.000(2) . . . . ?
S6 C12 S5 C9 180.000(2) . . . . ?
S6 C14 C15 C16 180.000(2) . . . . ?
S7 C13 C14 C15 0.000(1) . . . . ?
S7 C13 C14 S6 180.000(1) . . . . ?
S7 C16 Si1 C17 58.18(12) . . . 4_655 ?
S7 C16 Si1 C17 -58.18(12) . . . . ?
S7 C16 Si1 C18 180.000(1) . . . . ?
Si1 C16 S7 C13 180.000(1) . . . . ?

loop_
_smtbx_masks_void_nr
_smtbx_masks_void_average_x
_smtbx_masks_void_average_y
_smtbx_masks_void_average_z
_smtbx_masks_void_volume
_smtbx_masks_void_count_electrons
_smtbx_masks_void_content
1 -0.122 0.000 0.572 139.1 38.1 ?
2 -0.165 0.500 0.072 139.1 38.1 ?
